data_4314547
loop_
_publ_author_name
'Juan Modesto Clemente-Juan'
'Eugenio Coronado'
'Alicia Forment-Aliaga'
'Alejandro Gaita-Ari\~no'
'Carlos Gim\'enez-Saiz'
'Francisco M. Romero'
'Wolfgang Wernsdorfer'
'R. Biagi'
'V. Corradini'

_publ_contact_author
;
Alicia Forment-Aliaga
Instituto de Ciencia Molecular
Universitat de Valencia
Poligono La Coma s/n
E-46980-Paterna, Valencia
Spain
;
_publ_contact_author_email alicia.forment@uv.es
_publ_contact_author_fax '+34 963544419'
_publ_contact_author_phone '+34 963544419'
_publ_section_title
;
 Electronic and Magnetic Study of Polycationic Mn12 Single-Molecule
 Magnets with a Ground Spin State S = 11
;
_journal_name_full 'Inorganic Chemistry'
_journal_page_first 386
_journal_page_last 396
_journal_paper_doi 10.1021/ic901824d
_journal_volume 49
_journal_year 2010
_chemical_formula_sum 'C100 H223 F78 Mn12 N22 O51 P13'
_chemical_formula_weight 5093.89
_chemical_name_systematic
;
 ?
;
_space_group_IT_number 81
_symmetry_cell_setting tetragonal
_symmetry_space_group_name_Hall 'P -4'
_symmetry_space_group_name_H-M 'P -4'
_atom_sites_solution_hydrogens geom
_atom_sites_solution_primary direct
_atom_sites_solution_secondary difmap
_audit_creation_method SHELXL-97
_cell_angle_alpha 90.00
_cell_angle_beta 90.00
_cell_angle_gamma 90.00
_cell_formula_units_Z 2
_cell_length_a 23.4751(3)
_cell_length_b 23.4751(3)
_cell_length_c 18.5932(2)
_cell_measurement_reflns_used 117561
_cell_measurement_temperature 150(2)
_cell_measurement_theta_max 26.022
_cell_measurement_theta_min 0.998
_cell_volume 10246.3(2)
_computing_cell_refinement 'HKL Scalepack (Otwinowski & Minor 1997)'
_computing_data_collection 'Collect (Nonius BV, 1997-2000)'
_computing_data_reduction
;
'HKL Denzo and Scalepack (Otwinowski & Minor 1997)'
;
_computing_publication_material
;
'WinGX publication routines (Farrugia, 1999)'
;
_computing_structure_refinement 'SHELXL-97 (Sheldrick, 1997)'
_computing_structure_solution 'SIR97 (Altomare et al., 1997)'
_diffrn_ambient_temperature 150(2)
_diffrn_detector_area_resol_mean 9
_diffrn_measured_fraction_theta_full 0.967
_diffrn_measured_fraction_theta_max 0.967
_diffrn_measurement_device '95mm CCD camera on \k-goniostat'
_diffrn_measurement_device_type KappaCCD
_diffrn_measurement_method CCD
_diffrn_radiation_monochromator 'horizonally mounted graphite crystal'
_diffrn_radiation_source 'fine-focus sealed tube'
_diffrn_radiation_type MoK\a
_diffrn_radiation_wavelength 0.71073
_diffrn_reflns_av_R_equivalents 0.1044
_diffrn_reflns_av_sigmaI/netI 0.0627
_diffrn_reflns_limit_h_max 28
_diffrn_reflns_limit_h_min -28
_diffrn_reflns_limit_k_max 28
_diffrn_reflns_limit_k_min -28
_diffrn_reflns_limit_l_max 22
_diffrn_reflns_limit_l_min -22
_diffrn_reflns_number 128590
_diffrn_reflns_theta_full 26.05
_diffrn_reflns_theta_max 26.05
_diffrn_reflns_theta_min 2.19
_exptl_absorpt_coefficient_mu 0.956
_exptl_absorpt_correction_type none
_exptl_crystal_colour brown
_exptl_crystal_density_diffrn 1.651
_exptl_crystal_density_method 'not measured'
_exptl_crystal_description prism
_exptl_crystal_F_000 5164
_exptl_crystal_size_max 0.20
_exptl_crystal_size_mid 0.05
_exptl_crystal_size_min 0.05
_refine_diff_density_max 0.750
_refine_diff_density_min -0.529
_refine_diff_density_rms 0.084
_refine_ls_abs_structure_details 'Flack H D (1983), Acta Cryst. A39, 876-881'
_refine_ls_abs_structure_Flack -0.013(18)
_refine_ls_extinction_method none
_refine_ls_goodness_of_fit_ref 1.025
_refine_ls_hydrogen_treatment noref
_refine_ls_matrix_type fullcycle
_refine_ls_number_parameters 1314
_refine_ls_number_reflns 19829
_refine_ls_number_restraints 25
_refine_ls_restrained_S_all 1.025
_refine_ls_R_factor_all 0.1011
_refine_ls_R_factor_gt 0.0589
_refine_ls_shift/su_max 0.002
_refine_ls_shift/su_mean 0.000
_refine_ls_structure_factor_coef Fsqd
_refine_ls_weighting_details 'calc w=1/[\s^2^(Fo^2^)+(0.0734P)^2^+13.3166P] where P=(Fo^2^+2Fc^2^)/3'
_refine_ls_weighting_scheme calc
_refine_ls_wR_factor_gt 0.1373
_refine_ls_wR_factor_ref 0.1615
_reflns_number_gt 13468
_reflns_number_total 19829
_reflns_threshold_expression >2sigma(I)
_cod_data_source_file ic901824d_si_001_1.cif
_cod_data_source_block compund2
_cod_depositor_comments
;
The following automatic conversions were performed:

'_symmetry_cell_setting' value 'Tetragonal' changed to 'tetragonal'
according to the built-in table from CIF Core dictionary named
'cif_core.dic' version 2.4.1 from 2010-06-29.

Automatic conversion script
Id: cif_fix_values 1646 2011-03-28 12:23:43Z adriana 

The following automatic conversions were performed:
data name '_publ_contact_autor' replaced with '_publ_contact_author'
as specified in the replacement file
'/home/antanas/src/cod-tools/trunk/data/replacement-values/replacement_tags.lst'.

Automatic conversion script
Id: cif_correct_tags 4998 2017-03-02 13:24:31Z antanas 
;
_cod_database_code 4314547

loop_
_symmetry_equiv_pos_as_xyz
'x, y, z'
'-x, -y, z'
'y, -x, -z'
'-y, x, -z'

loop_
_atom_site_label
_atom_site_type_symbol
_atom_site_fract_x
_atom_site_fract_y
_atom_site_fract_z
_atom_site_U_iso_or_equiv
_atom_site_adp_type
_atom_site_occupancy
_atom_site_symmetry_multiplicity
_atom_site_calc_flag
_atom_site_refinement_flags
_atom_site_disorder_assembly
_atom_site_disorder_group
Mn1 Mn 0.44319(3) 0.47138(3) 0.44883(4) 0.026 Uani 1 1 d . . .
Mn2 Mn 0.43638(4) 0.32692(4) 0.51253(5) 0.040 Uani 1 1 d . . .
Mn3 Mn 0.33727(3) 0.42347(3) 0.44008(4) 0.031 Uani 1 1 d . . .
O1 O 0.52331(14) 0.45200(14) 0.45004(17) 0.025 Uani 1 1 d . . .
O2 O 0.41244(15) 0.39945(15) 0.4578(2) 0.033 Uani 1 1 d . A .
O3 O 0.36889(14) 0.49556(15) 0.4468(2) 0.030 Uani 1 1 d . A .
O4 O 0.44577(16) 0.46767(16) 0.34285(18) 0.033 Uani 1 1 d . . .
O5 O 0.3684(2) 0.2804(2) 0.4659(4) 0.084 Uani 1 1 d . A .
O6 O 0.4862(2) 0.2896(2) 0.4308(3) 0.061 Uani 1 1 d . A .
O7X O 0.3741(4) 0.3332(5) 0.5988(7) 0.069 Uani 0.50 1 d P A 1
O7E O 0.3913(4) 0.3433(5) 0.6115(7) 0.062 Uani 0.50 1 d P B 2
H7E H 0.3833 0.3772 0.6215 0.075 Uiso 0.50 1 calc PR B 2
C1E C 0.3490(7) 0.3052(9) 0.6443(8) 0.079 Uani 0.50 1 d PDU B 2
H1E1 H 0.3493 0.2672 0.6214 0.094 Uiso 0.50 1 calc PR B 2
H1E2 H 0.3102 0.3215 0.6415 0.094 Uiso 0.50 1 calc PR B 2
C2E C 0.3703(8) 0.3023(9) 0.7228(8) 0.082 Uani 0.50 1 d PDU B 2
H2E1 H 0.3448 0.2779 0.7510 0.124 Uiso 0.50 1 calc PR B 2
H2E2 H 0.3707 0.3407 0.7435 0.124 Uiso 0.50 1 calc PR B 2
H2E3 H 0.4089 0.2865 0.7237 0.124 Uiso 0.50 1 calc PR B 2
O8 O 0.45963(19) 0.2506(2) 0.5726(3) 0.056 Uani 1 1 d . A .
O9 O 0.36136(18) 0.4246(2) 0.3240(2) 0.043 Uani 1 1 d . A .
O10 O 0.30784(17) 0.34603(17) 0.4263(2) 0.043 Uani 1 1 d . A .
O11 O 0.30117(18) 0.42077(18) 0.5475(2) 0.047 Uani 1 1 d . A .
O12 O 0.26137(18) 0.44674(18) 0.4055(2) 0.044 Uani 1 1 d . A .
N1 N 0.3696(2) 0.4449(2) 0.1738(3) 0.042 Uani 1 1 d . A .
C1 C 0.4056(2) 0.4465(2) 0.3040(3) 0.033 Uani 1 1 d . A .
C2 C 0.4192(3) 0.4522(3) 0.2235(3) 0.040 Uani 1 1 d . . .
H2A H 0.4361 0.4902 0.2150 0.048 Uiso 1 1 calc R A .
H2B H 0.4484 0.4234 0.2109 0.048 Uiso 1 1 calc R . .
C3 C 0.3240(3) 0.4876(4) 0.1917(4) 0.060 Uani 1 1 d . . .
H3A H 0.3402 0.5261 0.1905 0.089 Uiso 1 1 calc R A .
H3B H 0.3090 0.4798 0.2399 0.089 Uiso 1 1 calc R . .
H3C H 0.2931 0.4848 0.1564 0.089 Uiso 1 1 calc R . .
C4 C 0.3476(4) 0.3861(3) 0.1749(4) 0.058 Uani 1 1 d . . .
H4A H 0.3331 0.3773 0.2230 0.088 Uiso 1 1 calc R A .
H4B H 0.3784 0.3596 0.1626 0.088 Uiso 1 1 calc R . .
H4C H 0.3167 0.3824 0.1397 0.088 Uiso 1 1 calc R . .
C5 C 0.3915(3) 0.4574(3) 0.0998(3) 0.059 Uani 1 1 d . . .
H5A H 0.4064 0.4963 0.0982 0.088 Uiso 1 1 calc R A .
H5B H 0.3604 0.4534 0.0650 0.088 Uiso 1 1 calc R . .
H5C H 0.4220 0.4305 0.0879 0.088 Uiso 1 1 calc R . .
N2 N 0.5059(3) 0.2266(3) 0.3064(3) 0.065 Uani 1 1 d . . .
C6 C 0.5380(3) 0.2829(3) 0.4177(3) 0.045 Uani 1 1 d . . .
C7 C 0.5547(3) 0.2495(3) 0.3501(4) 0.057 Uani 1 1 d . A .
H7A H 0.5779 0.2746 0.3190 0.068 Uiso 1 1 calc R . .
H7B H 0.5790 0.2171 0.3648 0.068 Uiso 1 1 calc R . .
C8 C 0.4681(4) 0.2752(4) 0.2785(5) 0.083 Uani 1 1 d . . .
H8A H 0.4916 0.3026 0.2520 0.124 Uiso 1 1 calc R . .
H8B H 0.4498 0.2943 0.3192 0.124 Uiso 1 1 calc R . .
H8C H 0.4389 0.2596 0.2464 0.124 Uiso 1 1 calc R . .
C9 C 0.5325(5) 0.1970(5) 0.2428(5) 0.107 Uani 1 1 d . . .
H9A H 0.5566 0.2240 0.2165 0.161 Uiso 1 1 calc R . .
H9B H 0.5025 0.1828 0.2109 0.161 Uiso 1 1 calc R . .
H9C H 0.5558 0.1650 0.2597 0.161 Uiso 1 1 calc R . .
C10 C 0.4691(4) 0.1856(4) 0.3463(5) 0.076 Uani 1 1 d . . .
H10A H 0.4383 0.1724 0.3148 0.114 Uiso 1 1 calc R . .
H10B H 0.4527 0.2045 0.3885 0.114 Uiso 1 1 calc R . .
H10C H 0.4920 0.1530 0.3619 0.114 Uiso 1 1 calc R . .
N3 N 0.2206(3) 0.2697(3) 0.3994(6) 0.099 Uani 1 1 d . . .
C11 C 0.3222(3) 0.2968(3) 0.4397(5) 0.060 Uani 1 1 d . . .
C12 C 0.2801(4) 0.2507(4) 0.4188(8) 0.121 Uani 1 1 d D A .
H12A H 0.2961 0.2296 0.3773 0.145 Uiso 1 1 calc R . .
H12B H 0.2773 0.2235 0.4593 0.145 Uiso 1 1 calc R . .
C13 C 0.1939(4) 0.3017(5) 0.4596(5) 0.095 Uani 1 1 d . . .
H13A H 0.1954 0.2787 0.5035 0.142 Uiso 1 1 calc R . .
H13B H 0.1541 0.3100 0.4477 0.142 Uiso 1 1 calc R . .
H13C H 0.2145 0.3374 0.4672 0.142 Uiso 1 1 calc R . .
C14 C 0.2197(5) 0.3028(5) 0.3298(6) 0.106 Uani 1 1 d . . .
H14A H 0.2377 0.2801 0.2918 0.159 Uiso 1 1 calc R . .
H14B H 0.2407 0.3385 0.3361 0.159 Uiso 1 1 calc R . .
H14C H 0.1802 0.3112 0.3165 0.159 Uiso 1 1 calc R . .
C15 C 0.1877(7) 0.2159(6) 0.3858(11) 0.213 Uani 1 1 d D . .
H15A H 0.2035 0.1850 0.4152 0.320 Uiso 1 1 calc R . .
H15B H 0.1904 0.2057 0.3348 0.320 Uiso 1 1 calc R . .
H15C H 0.1476 0.2218 0.3987 0.320 Uiso 1 1 calc R . .
N4 N 0.4670(3) 0.1339(3) 0.6237(5) 0.089 Uani 1 1 d . . .
C16 C 0.5070(3) 0.2342(3) 0.5927(3) 0.046 Uani 1 1 d . . .
C17 C 0.5178(4) 0.1734(3) 0.6205(5) 0.075 Uani 1 1 d . A .
H17A H 0.5470 0.1556 0.5895 0.090 Uiso 1 1 calc R . .
H17B H 0.5341 0.1763 0.6695 0.090 Uiso 1 1 calc R . .
C18 C 0.4405(5) 0.1264(4) 0.5520(7) 0.104 Uani 1 1 d . . .
H18A H 0.4692 0.1126 0.5179 0.156 Uiso 1 1 calc R . .
H18B H 0.4254 0.1630 0.5353 0.156 Uiso 1 1 calc R . .
H18C H 0.4094 0.0987 0.5554 0.156 Uiso 1 1 calc R . .
C19 C 0.4248(4) 0.1542(5) 0.6756(7) 0.117 Uani 1 1 d . . .
H19A H 0.4429 0.1591 0.7227 0.176 Uiso 1 1 calc R . .
H19B H 0.3938 0.1264 0.6795 0.176 Uiso 1 1 calc R . .
H19C H 0.4094 0.1909 0.6594 0.176 Uiso 1 1 calc R . .
C20 C 0.4911(7) 0.0768(4) 0.6479(9) 0.163 Uani 1 1 d . . .
H20A H 0.5191 0.0635 0.6127 0.244 Uiso 1 1 calc R . .
H20B H 0.4601 0.0490 0.6517 0.244 Uiso 1 1 calc R . .
H20C H 0.5094 0.0813 0.6949 0.244 Uiso 1 1 calc R . .
Mn4 Mn 0.97514(3) 0.05780(3) 0.05173(4) 0.026 Uani 1 1 d . . .
Mn5 Mn 1.06691(4) 0.16939(4) 0.00032(4) 0.034 Uani 1 1 d . . .
Mn6 Mn 0.93050(3) 0.16615(3) 0.05929(5) 0.032 Uani 1 1 d . . .
O13 O 1.04902(14) 0.02018(14) 0.04887(17) 0.026 Uani 1 1 d . . .
O14 O 1.00236(14) 0.13232(15) 0.05006(19) 0.031 Uani 1 1 d . . .
O15 O 0.90384(15) 0.09170(15) 0.04492(19) 0.031 Uani 1 1 d . . .
O16 O 0.97328(16) 0.05849(16) 0.15647(18) 0.034 Uani 1 1 d . . .
O17 O 1.0502(2) 0.25017(19) 0.0481(3) 0.057 Uani 1 1 d . . .
O18 O 1.01753(19) 0.2029(2) -0.0873(2) 0.053 Uani 1 1 d . . .
O19E O 1.1246(2) 0.1614(2) 0.0917(2) 0.055 Uani 1 1 d . . .
H19E H 1.1463 0.1332 0.0867 0.066 Uiso 1 1 calc R . .
C3E C 1.1018(5) 0.1627(5) 0.1677(5) 0.098 Uani 1 1 d . . .
H3E1 H 1.0607 0.1723 0.1680 0.118 Uiso 1 1 calc R . .
H3E2 H 1.1072 0.1253 0.1915 0.118 Uiso 1 1 calc R . .
C4E C 1.1344(6) 0.2059(7) 0.2025(11) 0.181 Uani 1 1 d . . .
H4E1 H 1.1220 0.2094 0.2527 0.271 Uiso 1 1 calc R . .
H4E2 H 1.1287 0.2423 0.1777 0.271 Uiso 1 1 calc R . .
H4E3 H 1.1748 0.1956 0.2012 0.271 Uiso 1 1 calc R . .
O20 O 1.13434(19) 0.21006(18) -0.0500(3) 0.052 Uani 1 1 d . . .
O21 O 0.9352(2) 0.14505(19) 0.1759(2) 0.047 Uani 1 1 d . . .
O22 O 0.95940(18) 0.24249(17) 0.0843(3) 0.048 Uani 1 1 d . . .
O23 O 0.92665(18) 0.19403(19) -0.0555(2) 0.047 Uani 1 1 d . . .
O24 O 0.85551(17) 0.20173(18) 0.0715(2) 0.047 Uani 1 1 d . . .
N1B N 0.9382(3) 0.1286(3) 0.3279(3) 0.058 Uani 1 1 d . . .
C21 C 0.9546(3) 0.0989(3) 0.1955(3) 0.041 Uani 1 1 d . . .
C22 C 0.9624(3) 0.0844(3) 0.2748(3) 0.050 Uani 1 1 d . . .
H22A H 1.0036 0.0799 0.2845 0.060 Uiso 1 1 calc R . .
H22B H 0.9439 0.0473 0.2844 0.060 Uiso 1 1 calc R . .
C23 C 0.9685(5) 0.1846(4) 0.3202(4) 0.084 Uani 1 1 d . . .
H23A H 1.0095 0.1788 0.3264 0.126 Uiso 1 1 calc R . .
H23B H 0.9546 0.2112 0.3569 0.126 Uiso 1 1 calc R . .
H23C H 0.9611 0.2004 0.2723 0.126 Uiso 1 1 calc R . .
C24 C 0.8745(4) 0.1357(5) 0.3186(5) 0.083 Uani 1 1 d . . .
H24A H 0.8558 0.0986 0.3239 0.124 Uiso 1 1 calc R . .
H24B H 0.8665 0.1512 0.2708 0.124 Uiso 1 1 calc R . .
H24C H 0.8600 0.1619 0.3554 0.124 Uiso 1 1 calc R . .
C25 C 0.9506(4) 0.1047(4) 0.4022(3) 0.081 Uani 1 1 d . . .
H25A H 0.9310 0.0682 0.4080 0.121 Uiso 1 1 calc R . .
H25B H 0.9371 0.1315 0.4388 0.121 Uiso 1 1 calc R . .
H25C H 0.9917 0.0991 0.4076 0.121 Uiso 1 1 calc R . .
N6 N 0.9869(3) 0.2760(3) -0.2034(3) 0.064 Uani 1 1 d . . .
C26 C 0.9656(3) 0.2090(3) -0.0969(3) 0.041 Uani 1 1 d . . .
C27 C 0.9454(3) 0.2371(4) -0.1660(4) 0.063 Uani 1 1 d . . .
H27A H 0.9344 0.2067 -0.2002 0.075 Uiso 1 1 calc R . .
H27B H 0.9106 0.2593 -0.1550 0.075 Uiso 1 1 calc R . .
C28 C 1.0335(5) 0.2417(6) -0.2348(5) 0.109 Uani 1 1 d . . .
H28A H 1.0173 0.2125 -0.2665 0.164 Uiso 1 1 calc R . .
H28B H 1.0551 0.2233 -0.1962 0.164 Uiso 1 1 calc R . .
H28C H 1.0588 0.2665 -0.2626 0.164 Uiso 1 1 calc R . .
C29 C 0.9538(5) 0.3038(5) -0.2645(5) 0.096 Uani 1 1 d . . .
H29A H 0.9389 0.2742 -0.2965 0.144 Uiso 1 1 calc R . .
H29B H 0.9791 0.3291 -0.2916 0.144 Uiso 1 1 calc R . .
H29C H 0.9221 0.3259 -0.2446 0.144 Uiso 1 1 calc R . .
C30 C 1.0087(5) 0.3200(4) -0.1560(6) 0.100 Uani 1 1 d . . .
H30A H 0.9787 0.3315 -0.1223 0.149 Uiso 1 1 calc R . .
H30B H 1.0206 0.3530 -0.1846 0.149 Uiso 1 1 calc R . .
H30C H 1.0414 0.3052 -0.1291 0.149 Uiso 1 1 calc R . .
N7 N 0.9529(3) 0.3620(3) 0.1031(3) 0.063 Uani 1 1 d . . .
C31 C 1.0057(3) 0.2680(3) 0.0742(3) 0.042 Uani 1 1 d . . .
C32 C 1.0077(3) 0.3309(3) 0.0990(4) 0.054 Uani 1 1 d . . .
H32A H 1.0256 0.3320 0.1472 0.065 Uiso 1 1 calc R . .
H32B H 1.0331 0.3519 0.0658 0.065 Uiso 1 1 calc R . .
C33 C 0.9153(4) 0.3389(4) 0.1628(5) 0.079 Uani 1 1 d . . .
H33A H 0.8795 0.3604 0.1642 0.118 Uiso 1 1 calc R . .
H33B H 0.9350 0.3429 0.2090 0.118 Uiso 1 1 calc R . .
H33C H 0.9072 0.2986 0.1538 0.118 Uiso 1 1 calc R . .
C34 C 0.9224(4) 0.3594(4) 0.0322(5) 0.087 Uani 1 1 d . . .
H34A H 0.8862 0.3801 0.0358 0.131 Uiso 1 1 calc R . .
H34B H 0.9149 0.3196 0.0197 0.131 Uiso 1 1 calc R . .
H34C H 0.9461 0.3769 -0.0051 0.131 Uiso 1 1 calc R . .
C35 C 0.9670(6) 0.4235(4) 0.1208(6) 0.122 Uani 1 1 d . . .
H35A H 0.9317 0.4456 0.1242 0.182 Uiso 1 1 calc R . .
H35B H 0.9911 0.4394 0.0827 0.182 Uiso 1 1 calc R . .
H35C H 0.9873 0.4251 0.1668 0.182 Uiso 1 1 calc R . .
N8 N 0.7045(3) 0.2183(3) 0.0343(4) 0.076 Uani 1 1 d . . .
C36 C 0.8048(3) 0.1834(3) 0.0638(4) 0.049 Uani 1 1 d . . .
C37 C 0.7615(3) 0.2302(4) 0.0720(6) 0.088 Uani 1 1 d . . .
H37A H 0.7777 0.2659 0.0524 0.106 Uiso 1 1 calc R . .
H37B H 0.7542 0.2363 0.1239 0.106 Uiso 1 1 calc R . .
C38 C 0.6739(4) 0.1697(6) 0.0658(7) 0.121 Uani 1 1 d . . .
H38A H 0.6665 0.1773 0.1168 0.181 Uiso 1 1 calc R . .
H38B H 0.6972 0.1352 0.0612 0.181 Uiso 1 1 calc R . .
H38C H 0.6377 0.1643 0.0405 0.181 Uiso 1 1 calc R . .
C39 C 0.7144(4) 0.2049(5) -0.0403(6) 0.102 Uani 1 1 d . . .
H39A H 0.7349 0.2364 -0.0632 0.153 Uiso 1 1 calc R . .
H39B H 0.6779 0.1991 -0.0646 0.153 Uiso 1 1 calc R . .
H39C H 0.7373 0.1701 -0.0437 0.153 Uiso 1 1 calc R . .
C40 C 0.6697(5) 0.2713(5) 0.0436(10) 0.169 Uani 1 1 d . . .
H40A H 0.6639 0.2786 0.0950 0.253 Uiso 1 1 calc R . .
H40B H 0.6326 0.2664 0.0201 0.253 Uiso 1 1 calc R . .
H40C H 0.6897 0.3037 0.0218 0.253 Uiso 1 1 calc R . .
P1 P 0.55202(8) 0.36900(8) 0.11309(9) 0.050 Uani 1 1 d . . .
F1 F 0.5253(2) 0.4144(2) 0.0590(2) 0.079 Uani 1 1 d . . .
F2 F 0.55225(19) 0.32178(19) 0.0526(2) 0.067 Uani 1 1 d . . .
F3 F 0.49010(18) 0.34952(18) 0.1363(2) 0.064 Uani 1 1 d . . .
F4 F 0.5788(2) 0.3251(2) 0.1686(2) 0.068 Uani 1 1 d . . .
F5 F 0.6141(2) 0.3889(2) 0.0908(3) 0.085 Uani 1 1 d . . .
F6 F 0.5506(2) 0.4169(2) 0.1747(2) 0.073 Uani 1 1 d . . .
P2 P 0.12926(12) 0.06282(11) 0.37338(13) 0.080 Uani 1 1 d . . .
F7 F 0.1807(2) 0.0900(2) 0.3300(3) 0.088 Uani 1 1 d . . .
F8 F 0.1044(4) 0.0393(3) 0.3004(5) 0.170 Uani 1 1 d . . .
F9 F 0.0772(3) 0.0366(3) 0.4158(5) 0.169 Uani 1 1 d . . .
F10 F 0.0943(3) 0.1200(3) 0.3604(4) 0.127 Uani 1 1 d . . .
F11 F 0.1517(4) 0.0901(3) 0.4433(3) 0.144 Uani 1 1 d . . .
F12 F 0.1630(3) 0.0069(3) 0.3842(4) 0.142 Uani 1 1 d . . .
P3 P 0.02969(10) 0.34187(11) 0.34236(14) 0.075 Uani 1 1 d . . .
F13 F -0.0343(2) 0.3212(3) 0.3382(4) 0.106 Uani 1 1 d . . .
F14 F 0.0150(2) 0.3922(2) 0.2878(3) 0.087 Uani 1 1 d . . .
F15 F 0.0108(3) 0.3814(3) 0.4100(3) 0.123 Uani 1 1 d . . .
F16 F 0.0448(3) 0.2915(3) 0.3957(4) 0.121 Uani 1 1 d . . .
F17 F 0.0916(3) 0.3664(3) 0.3514(5) 0.142 Uani 1 1 d . . .
F18 F 0.0434(4) 0.3025(3) 0.2763(3) 0.136 Uani 1 1 d . . .
P4 P 0.71544(19) 0.1889(2) 0.2917(2) 0.152 Uani 1 1 d . . .
F19 F 0.7469(4) 0.1470(5) 0.3434(5) 0.192 Uani 1 1 d . . .
F20 F 0.6856(4) 0.2348(5) 0.2405(5) 0.191 Uani 1 1 d . . .
F21 F 0.7516(4) 0.1670(4) 0.2293(5) 0.186 Uani 1 1 d . . .
F22 F 0.6865(4) 0.2190(7) 0.3565(5) 0.273 Uani 1 1 d . . .
F23 F 0.7613(4) 0.2343(4) 0.3105(6) 0.177 Uani 1 1 d . . .
F24 F 0.6663(4) 0.1419(6) 0.2776(6) 0.212 Uani 1 1 d . . .
P5 P 0.15750(11) 0.44347(12) 0.13882(17) 0.085 Uani 1 1 d . . .
F25 F 0.2135(2) 0.4305(2) 0.0936(3) 0.086 Uani 1 1 d . . .
F26 F 0.1837(3) 0.4979(4) 0.1665(5) 0.166 Uani 1 1 d . . .
F27 F 0.1026(3) 0.4580(3) 0.1832(6) 0.166 Uani 1 1 d . . .
F28 F 0.1827(5) 0.4100(6) 0.1992(6) 0.259 Uani 1 1 d . . .
F29 F 0.1298(3) 0.3926(5) 0.1059(8) 0.260 Uani 1 1 d . . .
F30 F 0.1349(5) 0.4814(6) 0.0771(5) 0.219 Uani 1 1 d . . .
P6A P 0.34291(19) 0.19717(19) 0.1456(3) 0.062 Uani 0.50 1 d P C 1
P6B P 0.3239(2) 0.2150(3) 0.1857(4) 0.088 Uani 0.50 1 d P C 2
F31 F 0.3507(6) 0.2563(4) 0.1521(6) 0.213 Uani 1 1 d . . .
F32 F 0.3605(4) 0.1745(4) 0.2182(5) 0.153 Uani 1 1 d . . .
F33 F 0.2853(4) 0.1849(3) 0.1417(7) 0.203 Uani 1 1 d . . .
F34A F 0.4071(4) 0.2086(5) 0.1405(5) 0.085 Uani 0.50 1 d P C 1
F35A F 0.3331(4) 0.2100(7) 0.0639(7) 0.131 Uani 0.50 1 d P C 1
F36A F 0.3497(4) 0.1326(5) 0.1250(6) 0.096 Uani 0.50 1 d P C 1
F34B F 0.2778(7) 0.2637(6) 0.1747(8) 0.131 Uani 0.50 1 d P C 2
F35B F 0.2809(5) 0.1805(5) 0.2349(8) 0.111 Uani 0.50 1 d P C 2
F36B F 0.3435(5) 0.2498(6) 0.2488(9) 0.132 Uani 0.50 1 d P C 2
P7 P 0.5000 0.0000 0.2900(4) 0.194 Uani 1 2 d SD . .
F37 F 0.5458(7) 0.0485(7) 0.2858(11) 0.351 Uani 1 1 d D . .
F38 F 0.4679(10) 0.0329(7) 0.3515(10) 0.443 Uani 1 1 d D . .
F39 F 0.4633(7) 0.0329(12) 0.2327(10) 0.574 Uani 1 1 d D . .
O1W O 0.3895(2) 0.4465(2) 0.6718(3) 0.068 Uani 1 1 d . . .
N1S N 0.7731(6) 0.3707(5) 0.1120(9) 0.177 Uani 1 1 d . . .
C1S C 0.7562(5) 0.4020(5) 0.0721(8) 0.113 Uani 1 1 d . . .
C2S C 0.7341(6) 0.4432(5) 0.0196(7) 0.129 Uani 1 1 d . . .
H2S1 H 0.7417 0.4820 0.0366 0.193 Uiso 1 1 calc R . .
H2S2 H 0.6929 0.4378 0.0142 0.193 Uiso 1 1 calc R . .
H2S3 H 0.7528 0.4373 -0.0269 0.193 Uiso 1 1 calc R . .
N2S N 0.5821(6) 0.0397(7) 0.0517(6) 0.177 Uani 1 1 d . . .
C3S C 0.5386(5) 0.0617(7) 0.0755(8) 0.145 Uani 1 1 d . . .
C4S C 0.4956(10) 0.0970(11) 0.0925(11) 0.266 Uani 1 1 d . . .
H4S1 H 0.5086 0.1366 0.0882 0.399 Uiso 1 1 calc R . .
H4S2 H 0.4834 0.0897 0.1421 0.399 Uiso 1 1 calc R . .
H4S3 H 0.4636 0.0905 0.0597 0.399 Uiso 1 1 calc R . .
N3S N 0.5747(6) 0.1333(5) 0.4640(7) 0.156 Uani 1 1 d . . .
C5S C 0.5958(11) 0.0945(7) 0.4519(9) 0.218 Uani 1 1 d D . .
C6S C 0.6332(13) 0.0535(9) 0.4239(9) 0.305 Uani 1 1 d D . .
H6S1 H 0.6299 0.0528 0.3713 0.458 Uiso 1 1 calc R . .
H6S2 H 0.6235 0.0160 0.4434 0.458 Uiso 1 1 calc R . .
H6S3 H 0.6724 0.0633 0.4373 0.458 Uiso 1 1 calc R . .
O1S O 0.3220(8) 0.1066(8) 0.4392(10) 0.182 Uani 0.50 1 d PD . .
H1S1 H 0.3455 0.1307 0.4546 0.219 Uiso 0.50 1 calc PR . .
C7S C 0.2834(8) 0.0875(12) 0.5005(11) 0.121 Uani 0.50 1 d PD . .
H7S1 H 0.2514 0.0653 0.4798 0.182 Uiso 0.50 1 calc PR . .
H7S2 H 0.3052 0.0615 0.5321 0.182 Uiso 0.50 1 calc PR . .
C8S C 0.2592(12) 0.1343(12) 0.5457(13) 0.332 Uani 0.50 1 d PD . .
H8S1 H 0.2862 0.1660 0.5476 0.498 Uiso 0.50 1 calc PR . .
H8S2 H 0.2522 0.1201 0.5944 0.498 Uiso 0.50 1 calc PR . .
H8S3 H 0.2232 0.1474 0.5246 0.498 Uiso 0.50 1 calc PR . .

loop_
_atom_site_aniso_label
_atom_site_aniso_U_11
_atom_site_aniso_U_22
_atom_site_aniso_U_33
_atom_site_aniso_U_23
_atom_site_aniso_U_13
_atom_site_aniso_U_12
Mn1 0.027 0.027 0.025 0.000 -0.001 0.000
Mn2 0.030 0.037 0.052 0.008 -0.001 0.001
Mn3 0.028 0.030 0.036 -0.001 -0.004 -0.002
O1 0.026 0.028 0.021 0.000 0.002 0.000
O2 0.029 0.030 0.040 -0.008 0.001 -0.005
O3 0.024 0.033 0.035 -0.003 -0.001 -0.004
O4 0.033 0.039 0.027 -0.003 0.000 0.001
O5 0.050 0.047 0.155 0.030 -0.019 0.003
O6 0.052 0.072 0.058 -0.021 0.002 -0.008
O7X 0.057 0.049 0.101 0.044 0.041 0.027
O7E 0.045 0.063 0.079 0.006 0.008 -0.026
C1E 0.062 0.110 0.064 -0.010 0.018 0.016
C2E 0.079 0.112 0.056 0.016 0.011 0.030
O8 0.037 0.055 0.075 0.015 -0.006 -0.001
O9 0.039 0.060 0.032 -0.007 -0.001 -0.008
O10 0.037 0.032 0.060 -0.007 -0.009 -0.004
O11 0.046 0.045 0.048 -0.010 0.009 -0.012
O12 0.037 0.039 0.056 0.004 -0.009 0.002
N1 0.046 0.048 0.033 -0.008 -0.012 0.000
C1 0.033 0.038 0.029 -0.003 0.000 -0.002
C2 0.040 0.052 0.027 -0.005 -0.005 0.001
C3 0.052 0.071 0.055 0.001 -0.012 0.016
C4 0.080 0.051 0.045 -0.009 -0.014 -0.016
C5 0.066 0.071 0.039 0.002 -0.013 -0.001
N2 0.082 0.065 0.049 -0.012 -0.004 -0.004
C6 0.053 0.047 0.035 -0.005 0.000 -0.007
C7 0.058 0.058 0.055 -0.023 0.001 0.002
C8 0.088 0.088 0.073 0.009 -0.035 -0.007
C9 0.117 0.128 0.077 -0.060 -0.002 -0.023
C10 0.095 0.056 0.076 -0.015 -0.013 -0.020
N3 0.055 0.048 0.193 -0.008 -0.041 -0.024
C11 0.045 0.033 0.101 0.001 -0.006 -0.002
C12 0.062 0.039 0.261 0.000 -0.044 -0.005
C13 0.044 0.142 0.098 0.012 -0.002 -0.019
C14 0.092 0.115 0.111 -0.041 -0.037 -0.004
C15 0.140 0.098 0.402 -0.015 -0.105 -0.061
N4 0.071 0.064 0.130 0.044 -0.022 -0.027
C16 0.059 0.033 0.048 0.012 0.006 -0.001
C17 0.071 0.056 0.098 0.030 -0.021 -0.024
C18 0.096 0.064 0.151 0.007 -0.039 -0.035
C19 0.066 0.142 0.143 0.066 -0.020 -0.051
C20 0.189 0.055 0.244 0.071 -0.075 -0.050
Mn4 0.026 0.028 0.025 -0.002 0.001 0.000
Mn5 0.030 0.030 0.040 -0.001 0.003 0.000
Mn6 0.030 0.028 0.039 -0.003 0.003 0.001
O13 0.028 0.028 0.022 0.002 0.000 -0.001
O14 0.026 0.030 0.035 -0.010 -0.002 0.004
O15 0.030 0.032 0.033 -0.002 -0.001 0.004
O16 0.039 0.036 0.027 -0.005 -0.003 0.004
O17 0.045 0.044 0.082 -0.003 0.002 -0.001
O18 0.043 0.064 0.053 0.014 -0.006 0.001
O19E 0.060 0.057 0.048 -0.009 -0.010 0.013
C3E 0.088 0.122 0.084 -0.001 -0.036 0.015
C4E 0.094 0.118 0.329 -0.021 -0.037 -0.033
O20 0.045 0.034 0.076 -0.009 0.003 -0.003
O21 0.052 0.048 0.041 -0.011 -0.002 0.003
O22 0.038 0.027 0.081 -0.014 0.000 -0.002
O23 0.040 0.053 0.048 0.015 -0.005 -0.002
O24 0.029 0.038 0.072 -0.012 0.006 0.003
N1B 0.076 0.062 0.037 -0.011 0.006 -0.008
C21 0.042 0.048 0.033 -0.011 0.008 -0.005
C22 0.076 0.050 0.026 -0.012 0.006 -0.010
C23 0.118 0.074 0.059 -0.030 0.007 -0.045
C24 0.064 0.114 0.071 -0.024 0.025 -0.005
C25 0.119 0.098 0.025 -0.011 0.013 -0.025
N6 0.057 0.074 0.061 0.025 0.002 0.002
C26 0.032 0.046 0.046 0.005 -0.003 -0.002
C27 0.063 0.070 0.055 0.026 -0.012 -0.007
C28 0.111 0.154 0.062 0.023 0.028 0.034
C29 0.098 0.117 0.073 0.059 0.000 -0.001
C30 0.127 0.077 0.095 0.021 -0.017 -0.031
N7 0.075 0.048 0.066 -0.012 -0.016 0.019
C31 0.041 0.032 0.053 -0.006 -0.003 0.005
C32 0.057 0.033 0.072 -0.012 -0.020 -0.003
C33 0.080 0.082 0.074 -0.023 -0.005 0.031
C34 0.095 0.086 0.081 -0.012 -0.041 0.038
C35 0.219 0.034 0.111 -0.018 -0.058 0.009
N8 0.037 0.069 0.122 -0.016 -0.014 0.019
C36 0.037 0.057 0.053 -0.003 0.007 0.015
C37 0.041 0.064 0.158 -0.043 -0.006 0.014
C38 0.054 0.141 0.168 0.019 0.029 -0.009
C39 0.080 0.119 0.107 0.005 -0.021 0.042
C40 0.077 0.108 0.321 -0.078 -0.045 0.068
P1 0.058 0.055 0.038 -0.002 0.004 0.012
F1 0.091 0.087 0.060 0.022 0.011 0.036
F2 0.083 0.074 0.044 -0.015 0.000 0.019
F3 0.062 0.067 0.063 0.002 0.007 0.003
F4 0.076 0.082 0.047 0.007 -0.010 0.020
F5 0.065 0.084 0.105 0.004 0.028 0.010
F6 0.086 0.076 0.058 -0.015 0.012 0.005
P2 0.089 0.075 0.076 0.008 -0.002 -0.029
F7 0.109 0.081 0.075 -0.002 0.025 -0.030
F8 0.228 0.111 0.172 -0.005 -0.106 -0.067
F9 0.129 0.129 0.248 0.058 0.061 -0.038
F10 0.089 0.082 0.211 0.010 -0.009 -0.015
F11 0.228 0.153 0.051 0.001 0.018 -0.058
F12 0.153 0.097 0.176 0.062 0.001 -0.005
P3 0.064 0.071 0.091 -0.002 -0.020 0.004
F13 0.085 0.096 0.137 0.015 -0.029 -0.013
F14 0.087 0.079 0.096 0.008 -0.021 -0.004
F15 0.157 0.110 0.103 -0.023 -0.015 0.028
F16 0.119 0.100 0.145 0.041 -0.048 0.006
F17 0.077 0.135 0.213 0.049 -0.049 -0.016
F18 0.182 0.116 0.109 -0.001 0.032 0.064
P4 0.113 0.202 0.141 -0.067 -0.008 0.050
F19 0.112 0.301 0.164 -0.018 -0.012 0.055
F20 0.164 0.227 0.184 -0.038 -0.020 0.114
F21 0.187 0.187 0.183 0.003 0.075 0.087
F22 0.136 0.531 0.151 -0.103 -0.004 0.158
F23 0.169 0.128 0.236 -0.057 -0.050 0.037
F24 0.140 0.294 0.201 -0.054 -0.036 -0.036
P5 0.055 0.084 0.117 0.007 0.012 -0.003
F25 0.057 0.099 0.102 -0.024 0.006 -0.004
F26 0.128 0.165 0.206 -0.102 0.044 -0.023
F27 0.090 0.132 0.275 0.034 0.085 0.011
F28 0.210 0.325 0.243 0.205 0.129 0.145
F29 0.082 0.226 0.474 -0.190 0.058 -0.073
F30 0.200 0.307 0.151 0.058 -0.006 0.131
P6A 0.057 0.058 0.073 -0.004 -0.003 -0.015
P6B 0.065 0.077 0.123 -0.004 -0.004 -0.024
F31 0.318 0.089 0.232 0.031 -0.067 -0.099
F32 0.167 0.131 0.160 0.031 -0.069 -0.036
F33 0.178 0.088 0.343 0.041 -0.130 -0.054
F34A 0.053 0.106 0.095 0.009 -0.022 -0.027
F35A 0.049 0.235 0.111 0.056 -0.033 -0.033
F36A 0.069 0.107 0.112 -0.022 0.010 -0.017
F34B 0.165 0.118 0.110 -0.002 -0.028 0.004
F35B 0.074 0.095 0.166 0.019 -0.021 -0.012
F36B 0.076 0.127 0.194 -0.044 0.013 -0.029
P7 0.295 0.132 0.154 0.000 0.000 -0.034
F37 0.324 0.202 0.525 -0.010 0.023 -0.117
F38 0.601 0.208 0.519 -0.095 0.275 0.025
F39 0.412 0.950 0.360 0.448 -0.219 -0.302
O1W 0.063 0.079 0.062 0.001 0.014 -0.009
N1S 0.138 0.096 0.296 0.021 -0.053 0.045
C1S 0.081 0.084 0.173 -0.006 -0.007 0.012
C2S 0.163 0.104 0.120 -0.012 -0.044 0.027
N2S 0.152 0.288 0.091 0.027 0.000 0.122
C3S 0.090 0.161 0.185 -0.037 -0.052 0.064
C4S 0.248 0.350 0.201 -0.173 -0.071 0.196
N3S 0.201 0.107 0.160 0.042 -0.045 0.014
C5S 0.418 0.115 0.120 -0.014 -0.049 0.103
C6S 0.637 0.188 0.091 0.030 0.080 0.158
O1S 0.212 0.124 0.211 -0.058 -0.169 0.057
C7S 0.060 0.231 0.073 0.083 -0.034 -0.024
C8S 0.177 0.697 0.122 0.236 -0.033 -0.208

loop_
_atom_type_symbol
_atom_type_description
_atom_type_scat_dispersion_real
_atom_type_scat_dispersion_imag
_atom_type_scat_source
C C 0.0033 0.0016 'International Tables Vol C Tables 4.2.6.8 and 6.1.1.4'
H H 0.0000 0.0000 'International Tables Vol C Tables 4.2.6.8 and 6.1.1.4'
F F 0.0171 0.0103 'International Tables Vol C Tables 4.2.6.8 and 6.1.1.4'
Mn Mn 0.3368 0.7283 'International Tables Vol C Tables 4.2.6.8 and 6.1.1.4'
N N 0.0061 0.0033 'International Tables Vol C Tables 4.2.6.8 and 6.1.1.4'
O O 0.0106 0.0060 'International Tables Vol C Tables 4.2.6.8 and 6.1.1.4'
P P 0.1023 0.0942 'International Tables Vol C Tables 4.2.6.8 and 6.1.1.4'

loop_
_geom_angle_atom_site_label_1
_geom_angle_atom_site_label_2
_geom_angle_atom_site_label_3
_geom_angle
_geom_angle_site_symmetry_1
_geom_angle_site_symmetry_3
_geom_angle_publ_flag
O3 Mn1 O2 85.00(16) . . ?
O3 Mn1 O1 95.93(15) . 3_566 ?
O2 Mn1 O1 90.73(15) . 3_566 ?
O3 Mn1 O1 175.56(15) . . ?
O2 Mn1 O1 99.44(15) . . ?
O1 Mn1 O1 84.15(15) 3_566 . ?
O3 Mn1 O1 95.60(15) . 2_665 ?
O2 Mn1 O1 174.11(15) . 2_665 ?
O1 Mn1 O1 83.39(15) 3_566 2_665 ?
O1 Mn1 O1 79.99(15) . 2_665 ?
O3 Mn1 O4 91.30(16) . . ?
O2 Mn1 O4 93.56(16) . . ?
O1 Mn1 O4 171.89(15) 3_566 . ?
O1 Mn1 O4 88.36(15) . . ?
O1 Mn1 O4 92.28(15) 2_665 . ?
O3 Mn1 Mn3 42.38(11) . . ?
O2 Mn1 Mn3 43.33(12) . . ?
O1 Mn1 Mn3 100.67(10) 3_566 . ?
O1 Mn1 Mn3 141.98(11) . . ?
O1 Mn1 Mn3 137.89(10) 2_665 . ?
O4 Mn1 Mn3 87.15(12) . . ?
O3 Mn1 Mn1 139.13(12) . 4_656 ?
O2 Mn1 Mn1 90.13(12) . 4_656 ?
O1 Mn1 Mn1 43.48(10) 3_566 4_656 ?
O1 Mn1 Mn1 41.57(10) . 4_656 ?
O1 Mn1 Mn1 85.59(10) 2_665 4_656 ?
O4 Mn1 Mn1 129.54(11) . 4_656 ?
Mn3 Mn1 Mn1 125.85(4) . 4_656 ?
O3 Mn1 Mn1 90.96(12) . 3_566 ?
O2 Mn1 Mn1 132.55(12) . 3_566 ?
O1 Mn1 Mn1 42.63(10) 3_566 3_566 ?
O1 Mn1 Mn1 86.09(10) . 3_566 ?
O1 Mn1 Mn1 41.65(10) 2_665 3_566 ?
O4 Mn1 Mn1 133.83(12) . 3_566 ?
Mn3 Mn1 Mn1 122.81(4) . 3_566 ?
Mn1 Mn1 Mn1 63.37(3) 4_656 3_566 ?
O3 Mn1 Mn1 135.23(12) . 2_665 ?
O2 Mn1 Mn1 139.61(13) . 2_665 ?
O1 Mn1 Mn1 82.71(10) 3_566 2_665 ?
O1 Mn1 Mn1 40.35(10) . 2_665 ?
O1 Mn1 Mn1 39.66(10) 2_665 2_665 ?
O4 Mn1 Mn1 89.57(11) . 2_665 ?
Mn3 Mn1 Mn1 175.83(3) . 2_665 ?
Mn1 Mn1 Mn1 58.313(15) 4_656 2_665 ?
Mn1 Mn1 Mn1 58.313(15) 3_566 2_665 ?
O3 Mn2 O2 89.85(14) 4_656 . ?
O3 Mn2 O6 91.93(17) 4_656 . ?
O2 Mn2 O6 98.02(18) . . ?
O3 Mn2 O5 176.7(2) 4_656 . ?
O2 Mn2 O5 91.08(17) . . ?
O6 Mn2 O5 84.8(2) . . ?
O3 Mn2 O7X 102.8(4) 4_656 . ?
O2 Mn2 O7X 97.1(3) . . ?
O6 Mn2 O7X 158.8(3) . . ?
O5 Mn2 O7X 80.2(4) . . ?
O3 Mn2 O8 90.63(16) 4_656 . ?
O2 Mn2 O8 178.29(17) . . ?
O6 Mn2 O8 83.6(2) . . ?
O5 Mn2 O8 88.52(19) . . ?
O7X Mn2 O8 81.2(3) . . ?
O3 Mn3 O2 83.46(16) . . ?
O3 Mn3 O10 175.39(18) . . ?
O2 Mn3 O10 94.33(16) . . ?
O3 Mn3 O12 97.53(17) . . ?
O2 Mn3 O12 171.03(18) . . ?
O10 Mn3 O12 84.02(17) . . ?
O3 Mn3 O11 96.94(16) . . ?
O2 Mn3 O11 101.31(17) . . ?
O10 Mn3 O11 87.46(17) . . ?
O12 Mn3 O11 87.45(18) . . ?
O3 Mn3 O9 87.29(16) . . ?
O2 Mn3 O9 86.32(16) . . ?
O10 Mn3 O9 88.53(17) . . ?
O12 Mn3 O9 84.83(17) . . ?
O11 Mn3 O9 171.62(16) . . ?
O3 Mn3 Mn1 41.89(11) . . ?
O2 Mn3 Mn1 42.27(11) . . ?
O10 Mn3 Mn1 135.18(13) . . ?
O12 Mn3 Mn1 136.66(13) . . ?
O11 Mn3 Mn1 108.21(11) . . ?
O9 Mn3 Mn1 79.75(11) . . ?
Mn1 O1 Mn1 95.80(14) 4_656 . ?
Mn1 O1 Mn1 94.87(14) 4_656 2_665 ?
Mn1 O1 Mn1 100.00(15) . 2_665 ?
Mn1 O2 Mn3 94.40(17) . . ?
Mn1 O2 Mn2 134.0(2) . . ?
Mn3 O2 Mn2 126.15(19) . . ?
Mn1 O3 Mn3 95.72(17) . . ?
Mn1 O3 Mn2 134.39(19) . 3_566 ?
Mn3 O3 Mn2 123.48(18) . 3_566 ?
C1 O4 Mn1 123.7(3) . . ?
C11 O5 Mn2 130.8(5) . . ?
C6 O6 Mn2 137.1(4) . . ?
C1E O7E H7E 109.5 . . ?
O7E C1E C2E 101.6(14) . . ?
O7E C1E H1E1 111.5 . . ?
C2E C1E H1E1 111.5 . . ?
O7E C1E H1E2 111.5 . . ?
C2E C1E H1E2 111.5 . . ?
H1E1 C1E H1E2 109.3 . . ?
C1E C2E H2E1 109.5 . . ?
C1E C2E H2E2 109.5 . . ?
H2E1 C2E H2E2 109.5 . . ?
C1E C2E H2E3 109.5 . . ?
H2E1 C2E H2E3 109.5 . . ?
H2E2 C2E H2E3 109.5 . . ?
C16 O8 Mn2 129.6(4) . . ?
C1 O9 Mn3 121.1(4) . . ?
C11 O10 Mn3 138.4(4) . . ?
C6 O11 Mn3 126.4(4) 3_566 . ?
C16 O12 Mn3 133.4(4) 3_566 . ?
C4 N1 C5 108.4(5) . . ?
C4 N1 C2 111.8(5) . . ?
C5 N1 C2 106.1(5) . . ?
C4 N1 C3 111.9(6) . . ?
C5 N1 C3 108.5(5) . . ?
C2 N1 C3 110.0(5) . . ?
O9 C1 O4 128.1(5) . . ?
O9 C1 C2 120.8(5) . . ?
O4 C1 C2 111.1(5) . . ?
N1 C2 C1 115.4(5) . . ?
N1 C2 H2A 108.4 . . ?
C1 C2 H2A 108.4 . . ?
N1 C2 H2B 108.4 . . ?
C1 C2 H2B 108.4 . . ?
H2A C2 H2B 107.5 . . ?
N1 C3 H3A 109.5 . . ?
N1 C3 H3B 109.5 . . ?
H3A C3 H3B 109.5 . . ?
N1 C3 H3C 109.5 . . ?
H3A C3 H3C 109.5 . . ?
H3B C3 H3C 109.5 . . ?
N1 C4 H4A 109.5 . . ?
N1 C4 H4B 109.5 . . ?
H4A C4 H4B 109.5 . . ?
N1 C4 H4C 109.5 . . ?
H4A C4 H4C 109.5 . . ?
H4B C4 H4C 109.5 . . ?
N1 C5 H5A 109.5 . . ?
N1 C5 H5B 109.5 . . ?
H5A C5 H5B 109.5 . . ?
N1 C5 H5C 109.5 . . ?
H5A C5 H5C 109.5 . . ?
H5B C5 H5C 109.5 . . ?
C10 N2 C7 113.7(6) . . ?
C10 N2 C9 109.5(7) . . ?
C7 N2 C9 105.9(7) . . ?
C10 N2 C8 108.3(7) . . ?
C7 N2 C8 110.9(6) . . ?
C9 N2 C8 108.5(7) . . ?
O11 C6 O6 127.8(6) 4_656 . ?
O11 C6 C7 114.0(6) 4_656 . ?
O6 C6 C7 118.2(6) . . ?
N2 C7 C6 115.6(6) . . ?
N2 C7 H7A 108.4 . . ?
C6 C7 H7A 108.4 . . ?
N2 C7 H7B 108.4 . . ?
C6 C7 H7B 108.4 . . ?
H7A C7 H7B 107.4 . . ?
N2 C8 H8A 109.5 . . ?
N2 C8 H8B 109.5 . . ?
H8A C8 H8B 109.5 . . ?
N2 C8 H8C 109.5 . . ?
H8A C8 H8C 109.5 . . ?
H8B C8 H8C 109.5 . . ?
N2 C9 H9A 109.5 . . ?
N2 C9 H9B 109.5 . . ?
H9A C9 H9B 109.5 . . ?
N2 C9 H9C 109.5 . . ?
H9A C9 H9C 109.5 . . ?
H9B C9 H9C 109.5 . . ?
N2 C10 H10A 109.5 . . ?
N2 C10 H10B 109.5 . . ?
H10A C10 H10B 109.5 . . ?
N2 C10 H10C 109.5 . . ?
H10A C10 H10C 109.5 . . ?
H10B C10 H10C 109.5 . . ?
C13 N3 C15 109.5(11) . . ?
C13 N3 C14 112.3(8) . . ?
C15 N3 C14 106.4(10) . . ?
C13 N3 C12 111.0(9) . . ?
C15 N3 C12 105.5(8) . . ?
C14 N3 C12 111.7(9) . . ?
O10 C11 O5 127.4(6) . . ?
O10 C11 C12 116.2(7) . . ?
O5 C11 C12 116.3(6) . . ?
N3 C12 C11 116.9(7) . . ?
N3 C12 H12A 108.1 . . ?
C11 C12 H12A 108.1 . . ?
N3 C12 H12B 108.1 . . ?
C11 C12 H12B 108.1 . . ?
H12A C12 H12B 107.3 . . ?
N3 C13 H13A 109.5 . . ?
N3 C13 H13B 109.5 . . ?
H13A C13 H13B 109.5 . . ?
N3 C13 H13C 109.5 . . ?
H13A C13 H13C 109.5 . . ?
H13B C13 H13C 109.5 . . ?
N3 C14 H14A 109.5 . . ?
N3 C14 H14B 109.5 . . ?
H14A C14 H14B 109.5 . . ?
N3 C14 H14C 109.5 . . ?
H14A C14 H14C 109.5 . . ?
H14B C14 H14C 109.5 . . ?
N3 C15 H15A 109.5 . . ?
N3 C15 H15B 109.5 . . ?
H15A C15 H15B 109.5 . . ?
N3 C15 H15C 109.5 . . ?
H15A C15 H15C 109.5 . . ?
H15B C15 H15C 109.5 . . ?
C19 N4 C18 110.3(8) . . ?
C19 N4 C17 111.1(8) . . ?
C18 N4 C17 111.6(7) . . ?
C19 N4 C20 110.1(10) . . ?
C18 N4 C20 108.5(9) . . ?
C17 N4 C20 105.1(8) . . ?
O8 C16 O12 128.7(6) . 4_656 ?
O8 C16 C17 122.7(6) . . ?
O12 C16 C17 108.6(6) 4_656 . ?
N4 C17 C16 116.9(7) . . ?
N4 C17 H17A 108.1 . . ?
C16 C17 H17A 108.1 . . ?
N4 C17 H17B 108.1 . . ?
C16 C17 H17B 108.1 . . ?
H17A C17 H17B 107.3 . . ?
N4 C18 H18A 109.5 . . ?
N4 C18 H18B 109.5 . . ?
H18A C18 H18B 109.5 . . ?
N4 C18 H18C 109.5 . . ?
H18A C18 H18C 109.5 . . ?
H18B C18 H18C 109.5 . . ?
N4 C19 H19A 109.5 . . ?
N4 C19 H19B 109.5 . . ?
H19A C19 H19B 109.5 . . ?
N4 C19 H19C 109.5 . . ?
H19A C19 H19C 109.5 . . ?
H19B C19 H19C 109.5 . . ?
N4 C20 H20A 109.5 . . ?
N4 C20 H20B 109.5 . . ?
H20A C20 H20B 109.5 . . ?
N4 C20 H20C 109.5 . . ?
H20A C20 H20C 109.5 . . ?
H20B C20 H20C 109.5 . . ?
O15 Mn4 O14 84.58(16) . . ?
O15 Mn4 O13 91.82(15) . 4_645 ?
O14 Mn4 O13 93.79(15) . 4_645 ?
O15 Mn4 O13 98.08(15) . 2_755 ?
O14 Mn4 O13 176.18(15) . 2_755 ?
O13 Mn4 O13 83.41(15) 4_645 2_755 ?
O15 Mn4 O13 174.31(15) . . ?
O14 Mn4 O13 96.90(15) . . ?
O13 Mn4 O13 82.61(15) 4_645 . ?
O13 Mn4 O13 80.19(15) 2_755 . ?
O15 Mn4 O16 92.54(16) . . ?
O14 Mn4 O16 90.95(16) . . ?
O13 Mn4 O16 173.84(16) 4_645 . ?
O13 Mn4 O16 91.66(15) 2_755 . ?
O13 Mn4 O16 92.93(15) . . ?
O15 Mn4 Mn6 42.70(11) . . ?
O14 Mn4 Mn6 42.62(11) . . ?
O13 Mn4 Mn6 100.01(11) 4_645 . ?
O13 Mn4 Mn6 140.40(11) 2_755 . ?
O13 Mn4 Mn6 139.39(10) . . ?
O16 Mn4 Mn6 86.15(12) . . ?
O15 Mn4 Mn4 90.07(12) . 4_645 ?
O14 Mn4 Mn4 136.38(12) . 4_645 ?
O13 Mn4 Mn4 43.03(10) 4_645 4_645 ?
O13 Mn4 Mn4 41.25(10) 2_755 4_645 ?
O13 Mn4 Mn4 85.07(10) . 4_645 ?
O16 Mn4 Mn4 132.59(12) . 4_645 ?
Mn6 Mn4 Mn4 124.19(4) . 4_645 ?
O15 Mn4 Mn4 133.33(12) . 3_665 ?
O14 Mn4 Mn4 90.58(11) . 3_665 ?
O13 Mn4 Mn4 42.12(10) 4_645 3_665 ?
O13 Mn4 Mn4 85.60(10) 2_755 3_665 ?
O13 Mn4 Mn4 41.34(10) . 3_665 ?
O16 Mn4 Mn4 134.01(12) . 3_665 ?
Mn6 Mn4 Mn4 123.10(4) . 3_665 ?
Mn4 Mn4 Mn4 62.68(3) 4_645 3_665 ?
O15 Mn4 Mn4 138.55(12) . 2_755 ?
O14 Mn4 Mn4 136.66(11) . 2_755 ?
O13 Mn4 Mn4 82.91(10) 4_645 2_755 ?
O13 Mn4 Mn4 40.51(10) 2_755 2_755 ?
O13 Mn4 Mn4 39.77(10) . 2_755 ?
O16 Mn4 Mn4 90.94(11) . 2_755 ?
Mn6 Mn4 Mn4 176.95(3) . 2_755 ?
Mn4 Mn4 Mn4 58.658(15) 4_645 2_755 ?
Mn4 Mn4 Mn4 58.658(15) 3_665 2_755 ?
O14 Mn5 O15 92.37(15) . 3_665 ?
O14 Mn5 O20 178.49(17) . . ?
O15 Mn5 O20 89.07(16) 3_665 . ?
O14 Mn5 O17 93.22(16) . . ?
O15 Mn5 O17 173.60(17) 3_665 . ?
O20 Mn5 O17 85.31(18) . . ?
O14 Mn5 O18 95.86(17) . . ?
O15 Mn5 O18 98.76(17) 3_665 . ?
O20 Mn5 O18 84.34(19) . . ?
O17 Mn5 O18 83.8(2) . . ?
O14 Mn6 O15 83.82(16) . . ?
O14 Mn6 O24 178.58(18) . . ?
O15 Mn6 O24 96.54(17) . . ?
O14 Mn6 O22 95.57(17) . . ?
O15 Mn6 O22 174.43(19) . . ?
O24 Mn6 O22 83.93(18) . . ?
O14 Mn6 O21 87.16(16) . . ?
O15 Mn6 O21 87.01(16) . . ?
O24 Mn6 O21 91.49(18) . . ?
O22 Mn6 O21 87.43(19) . . ?
O14 Mn6 O23 94.19(16) . . ?
O15 Mn6 O23 97.09(16) . . ?
O24 Mn6 O23 87.12(18) . . ?
O22 Mn6 O23 88.47(19) . . ?
O21 Mn6 O23 175.79(17) . . ?
O14 Mn6 Mn4 42.34(11) . . ?
O15 Mn6 Mn4 42.20(11) . . ?
O24 Mn6 Mn4 137.78(13) . . ?
O22 Mn6 Mn4 136.08(13) . . ?
O21 Mn6 Mn4 79.96(12) . . ?
O23 Mn6 Mn4 103.72(12) . . ?
Mn4 O13 Mn4 96.63(15) 3_665 2_755 ?
Mn4 O13 Mn4 95.63(15) 3_665 . ?
Mn4 O13 Mn4 99.72(15) 2_755 . ?
Mn4 O14 Mn6 95.04(16) . . ?
Mn4 O14 Mn5 133.16(19) . . ?
Mn6 O14 Mn5 123.1(2) . . ?
Mn4 O15 Mn6 95.10(17) . . ?
Mn4 O15 Mn5 132.7(2) . 4_645 ?
Mn6 O15 Mn5 128.15(19) . 4_645 ?
C21 O16 Mn4 125.8(4) . . ?
C31 O17 Mn5 128.8(4) . . ?
C26 O18 Mn5 133.0(4) . . ?
C3E O19E H19E 109.5 . . ?
C4E C3E O19E 104.3(11) . . ?
C4E C3E H3E1 110.9 . . ?
O19E C3E H3E1 110.9 . . ?
C4E C3E H3E2 110.9 . . ?
O19E C3E H3E2 110.9 . . ?
H3E1 C3E H3E2 108.9 . . ?
C3E C4E H4E1 109.5 . . ?
C3E C4E H4E2 109.5 . . ?
H4E1 C4E H4E2 109.5 . . ?
C3E C4E H4E3 109.5 . . ?
H4E1 C4E H4E3 109.5 . . ?
H4E2 C4E H4E3 109.5 . . ?
C36 O20 Mn5 132.7(4) 3_665 . ?
C21 O21 Mn6 120.1(4) . . ?
C31 O22 Mn6 134.1(4) . . ?
C26 O23 Mn6 130.0(4) . . ?
C36 O24 Mn6 132.9(4) . . ?
C23 N1B C24 111.2(7) . . ?
C23 N1B C25 108.6(6) . . ?
C24 N1B C25 109.5(6) . . ?
C23 N1B C22 110.8(6) . . ?
C24 N1B C22 111.4(6) . . ?
C25 N1B C22 105.2(6) . . ?
O21 C21 O16 128.0(5) . . ?
O21 C21 C22 121.8(5) . . ?
O16 C21 C22 110.2(6) . . ?
C21 C22 N1B 115.2(6) . . ?
C21 C22 H22A 108.5 . . ?
N1B C22 H22A 108.5 . . ?
C21 C22 H22B 108.5 . . ?
N1B C22 H22B 108.5 . . ?
H22A C22 H22B 107.5 . . ?
N1B C23 H23A 109.5 . . ?
N1B C23 H23B 109.5 . . ?
H23A C23 H23B 109.5 . . ?
N1B C23 H23C 109.5 . . ?
H23A C23 H23C 109.5 . . ?
H23B C23 H23C 109.5 . . ?
N1B C24 H24A 109.5 . . ?
N1B C24 H24B 109.5 . . ?
H24A C24 H24B 109.5 . . ?
N1B C24 H24C 109.5 . . ?
H24A C24 H24C 109.5 . . ?
H24B C24 H24C 109.5 . . ?
N1B C25 H25A 109.5 . . ?
N1B C25 H25B 109.5 . . ?
H25A C25 H25B 109.5 . . ?
N1B C25 H25C 109.5 . . ?
H25A C25 H25C 109.5 . . ?
H25B C25 H25C 109.5 . . ?
C30 N6 C28 111.6(9) . . ?
C30 N6 C27 112.3(7) . . ?
C28 N6 C27 109.3(7) . . ?
C30 N6 C29 109.2(8) . . ?
C28 N6 C29 108.4(7) . . ?
C27 N6 C29 105.8(6) . . ?
O18 C26 O23 126.9(6) . . ?
O18 C26 C27 118.5(6) . . ?
O23 C26 C27 114.6(6) . . ?
N6 C27 C26 116.8(6) . . ?
N6 C27 H27A 108.1 . . ?
C26 C27 H27A 108.1 . . ?
N6 C27 H27B 108.1 . . ?
C26 C27 H27B 108.1 . . ?
H27A C27 H27B 107.3 . . ?
N6 C28 H28A 109.5 . . ?
N6 C28 H28B 109.5 . . ?
H28A C28 H28B 109.5 . . ?
N6 C28 H28C 109.5 . . ?
H28A C28 H28C 109.5 . . ?
H28B C28 H28C 109.5 . . ?
N6 C29 H29A 109.5 . . ?
N6 C29 H29B 109.5 . . ?
H29A C29 H29B 109.5 . . ?
N6 C29 H29C 109.5 . . ?
H29A C29 H29C 109.5 . . ?
H29B C29 H29C 109.5 . . ?
N6 C30 H30A 109.5 . . ?
N6 C30 H30B 109.5 . . ?
H30A C30 H30B 109.5 . . ?
N6 C30 H30C 109.5 . . ?
H30A C30 H30C 109.5 . . ?
H30B C30 H30C 109.5 . . ?
C32 N7 C34 110.4(6) . . ?
C32 N7 C35 106.9(7) . . ?
C34 N7 C35 109.4(7) . . ?
C32 N7 C33 111.5(6) . . ?
C34 N7 C33 110.5(7) . . ?
C35 N7 C33 108.0(7) . . ?
O17 C31 O22 129.3(6) . . ?
O17 C31 C32 114.8(6) . . ?
O22 C31 C32 115.9(6) . . ?
N7 C32 C31 117.4(5) . . ?
N7 C32 H32A 108.0 . . ?
C31 C32 H32A 108.0 . . ?
N7 C32 H32B 108.0 . . ?
C31 C32 H32B 108.0 . . ?
H32A C32 H32B 107.2 . . ?
N7 C33 H33A 109.5 . . ?
N7 C33 H33B 109.5 . . ?
H33A C33 H33B 109.5 . . ?
N7 C33 H33C 109.5 . . ?
H33A C33 H33C 109.5 . . ?
H33B C33 H33C 109.5 . . ?
N7 C34 H34A 109.5 . . ?
N7 C34 H34B 109.5 . . ?
H34A C34 H34B 109.5 . . ?
N7 C34 H34C 109.5 . . ?
H34A C34 H34C 109.5 . . ?
H34B C34 H34C 109.5 . . ?
N7 C35 H35A 109.5 . . ?
N7 C35 H35B 109.5 . . ?
H35A C35 H35B 109.5 . . ?
N7 C35 H35C 109.5 . . ?
H35A C35 H35C 109.5 . . ?
H35B C35 H35C 109.5 . . ?
C39 N8 C38 107.1(9) . . ?
C39 N8 C40 112.4(9) . . ?
C38 N8 C40 109.3(9) . . ?
C39 N8 C37 109.8(7) . . ?
C38 N8 C37 112.6(8) . . ?
C40 N8 C37 105.7(7) . . ?
O20 C36 O24 127.2(6) 4_645 . ?
O20 C36 C37 120.9(6) 4_645 . ?
O24 C36 C37 111.9(6) . . ?
C36 C37 N8 114.1(6) . . ?
C36 C37 H37A 108.7 . . ?
N8 C37 H37A 108.7 . . ?
C36 C37 H37B 108.7 . . ?
N8 C37 H37B 108.7 . . ?
H37A C37 H37B 107.6 . . ?
N8 C38 H38A 109.5 . . ?
N8 C38 H38B 109.5 . . ?
H38A C38 H38B 109.5 . . ?
N8 C38 H38C 109.5 . . ?
H38A C38 H38C 109.5 . . ?
H38B C38 H38C 109.5 . . ?
N8 C39 H39A 109.5 . . ?
N8 C39 H39B 109.5 . . ?
H39A C39 H39B 109.5 . . ?
N8 C39 H39C 109.5 . . ?
H39A C39 H39C 109.5 . . ?
H39B C39 H39C 109.5 . . ?
N8 C40 H40A 109.5 . . ?
N8 C40 H40B 109.5 . . ?
H40A C40 H40B 109.5 . . ?
N8 C40 H40C 109.5 . . ?
H40A C40 H40C 109.5 . . ?
H40B C40 H40C 109.5 . . ?
F2 P1 F3 89.7(3) . . ?
F2 P1 F5 91.0(3) . . ?
F3 P1 F5 179.3(3) . . ?
F2 P1 F4 90.4(2) . . ?
F3 P1 F4 89.9(3) . . ?
F5 P1 F4 89.9(3) . . ?
F2 P1 F1 91.2(3) . . ?
F3 P1 F1 90.2(3) . . ?
F5 P1 F1 90.0(3) . . ?
F4 P1 F1 178.4(3) . . ?
F2 P1 F6 179.0(3) . . ?
F3 P1 F6 89.4(2) . . ?
F5 P1 F6 89.9(3) . . ?
F4 P1 F6 89.9(3) . . ?
F1 P1 F6 88.5(3) . . ?
F11 P2 F12 93.9(5) . . ?
F11 P2 F8 175.8(5) . . ?
F12 P2 F8 90.2(5) . . ?
F11 P2 F9 90.3(5) . . ?
F12 P2 F9 90.1(4) . . ?
F8 P2 F9 90.4(5) . . ?
F11 P2 F7 90.1(4) . . ?
F12 P2 F7 91.0(4) . . ?
F8 P2 F7 89.1(4) . . ?
F9 P2 F7 178.8(5) . . ?
F11 P2 F10 87.4(5) . . ?
F12 P2 F10 178.7(5) . . ?
F8 P2 F10 88.5(5) . . ?
F9 P2 F10 90.3(4) . . ?
F7 P2 F10 88.6(3) . . ?
F18 P3 F17 96.3(5) . . ?
F18 P3 F13 88.7(4) . . ?
F17 P3 F13 174.9(5) . . ?
F18 P3 F16 90.2(4) . . ?
F17 P3 F16 90.0(4) . . ?
F13 P3 F16 90.8(4) . . ?
F18 P3 F14 89.0(3) . . ?
F17 P3 F14 89.8(3) . . ?
F13 P3 F14 89.5(3) . . ?
F16 P3 F14 179.2(4) . . ?
F18 P3 F15 175.9(5) . . ?
F17 P3 F15 87.7(5) . . ?
F13 P3 F15 87.3(4) . . ?
F16 P3 F15 90.2(4) . . ?
F14 P3 F15 90.6(3) . . ?
F21 P4 F22 170.3(9) . . ?
F21 P4 F23 90.9(6) . . ?
F22 P4 F23 79.5(7) . . ?
F21 P4 F19 89.7(5) . . ?
F22 P4 F19 90.9(7) . . ?
F23 P4 F19 88.1(6) . . ?
F21 P4 F20 91.0(6) . . ?
F22 P4 F20 87.9(6) . . ?
F23 P4 F20 88.6(7) . . ?
F19 P4 F20 176.6(7) . . ?
F21 P4 F24 92.5(7) . . ?
F22 P4 F24 97.1(8) . . ?
F23 P4 F24 176.3(7) . . ?
F19 P4 F24 90.5(7) . . ?
F20 P4 F24 92.9(7) . . ?
F29 P5 F28 93.4(9) . . ?
F29 P5 F26 174.9(8) . . ?
F28 P5 F26 91.6(8) . . ?
F29 P5 F30 90.3(8) . . ?
F28 P5 F30 175.9(9) . . ?
F26 P5 F30 84.6(7) . . ?
F29 P5 F27 91.8(5) . . ?
F28 P5 F27 92.5(5) . . ?
F26 P5 F27 88.4(5) . . ?
F30 P5 F27 89.1(5) . . ?
F29 P5 F25 89.4(4) . . ?
F28 P5 F25 88.3(4) . . ?
F26 P5 F25 90.3(4) . . ?
F30 P5 F25 90.1(5) . . ?
F27 P5 F25 178.5(4) . . ?
F33 P6A F31 109.7(8) . . ?
F33 P6A F32 103.9(6) . . ?
F31 P6A F32 103.6(6) . . ?
F33 P6A F34A 173.2(8) . . ?
F31 P6A F34A 72.8(7) . . ?
F32 P6A F34A 81.2(5) . . ?
F33 P6A F35A 81.2(7) . . ?
F31 P6A F35A 85.0(8) . . ?
F32 P6A F35A 167.5(8) . . ?
F34A P6A F35A 92.9(6) . . ?
F33 P6A F36A 83.4(6) . . ?
F31 P6A F36A 163.9(8) . . ?
F32 P6A F36A 81.4(6) . . ?
F34A P6A F36A 93.1(6) . . ?
F35A P6A F36A 87.9(8) . . ?
F31 P6B F33 113.7(8) . . ?
F31 P6B F32 114.1(8) . . ?
F33 P6B F32 107.5(6) . . ?
F31 P6B F36B 79.8(8) . . ?
F33 P6B F36B 157.2(9) . . ?
F32 P6B F36B 81.1(8) . . ?
F31 P6B F35B 163.0(10) . . ?
F33 P6B F35B 70.6(7) . . ?
F32 P6B F35B 78.3(7) . . ?
F36B P6B F35B 91.3(8) . . ?
F31 P6B F34B 74.5(8) . . ?
F33 P6B F34B 81.3(7) . . ?
F32 P6B F34B 162.0(9) . . ?
F36B P6B F34B 85.2(9) . . ?
F35B P6B F34B 90.4(8) . . ?
F37 P7 F37 174.3(16) 2_655 . ?
F37 P7 F39 87.0(10) 2_655 . ?
F37 P7 F39 89.2(9) . . ?
F37 P7 F39 89.2(9) 2_655 2_655 ?
F37 P7 F39 87.0(10) . 2_655 ?
F39 P7 F39 95(2) . 2_655 ?
F37 P7 F38 90.5(8) 2_655 2_655 ?
F37 P7 F38 93.6(11) . 2_655 ?
F39 P7 F38 175.1(15) . 2_655 ?
F39 P7 F38 89.4(10) 2_655 2_655 ?
F37 P7 F38 93.6(11) 2_655 . ?
F37 P7 F38 90.5(8) . . ?
F39 P7 F38 89.4(10) . . ?
F39 P7 F38 175.1(15) 2_655 . ?
F38 P7 F38 86.6(18) 2_655 . ?
N1S C1S C2S 180(2) . . ?
C1S C2S H2S1 109.5 . . ?
C1S C2S H2S2 109.5 . . ?
H2S1 C2S H2S2 109.5 . . ?
C1S C2S H2S3 109.5 . . ?
H2S1 C2S H2S3 109.5 . . ?
H2S2 C2S H2S3 109.5 . . ?
N2S C3S C4S 166(2) . . ?
C3S C4S H4S1 109.5 . . ?
C3S C4S H4S2 109.5 . . ?
H4S1 C4S H4S2 109.5 . . ?
C3S C4S H4S3 109.5 . . ?
H4S1 C4S H4S3 109.5 . . ?
H4S2 C4S H4S3 109.5 . . ?
N3S C5S C6S 164(3) . . ?
C5S C6S H6S1 109.5 . . ?
C5S C6S H6S2 109.5 . . ?
H6S1 C6S H6S2 109.5 . . ?
C5S C6S H6S3 109.5 . . ?
H6S1 C6S H6S3 109.5 . . ?
H6S2 C6S H6S3 109.5 . . ?
C7S O1S H1S1 109.5 . . ?
C8S C7S O1S 115(2) . . ?
C8S C7S H7S1 108.4 . . ?
O1S C7S H7S1 108.4 . . ?
C8S C7S H7S2 108.4 . . ?
O1S C7S H7S2 108.4 . . ?
H7S1 C7S H7S2 107.5 . . ?
C7S C8S H8S1 109.5 . . ?
C7S C8S H8S2 109.5 . . ?
H8S1 C8S H8S2 109.5 . . ?
C7S C8S H8S3 109.5 . . ?
H8S1 C8S H8S3 109.5 . . ?
H8S2 C8S H8S3 109.5 . . ?

loop_
_geom_bond_atom_site_label_1
_geom_bond_atom_site_label_2
_geom_bond_distance
_geom_bond_site_symmetry_2
_geom_bond_publ_flag
Mn1 O3 1.835(4) . ?
Mn1 O2 1.844(4) . ?
Mn1 O1 1.896(3) 3_566 ?
Mn1 O1 1.935(3) . ?
Mn1 O1 1.963(3) 2_665 ?
Mn1 O4 1.973(3) . ?
Mn1 Mn3 2.7340(11) . ?
Mn1 Mn1 2.8426(13) 4_656 ?
Mn1 Mn1 2.8426(13) 3_566 ?
Mn1 Mn1 2.9863(16) 2_665 ?
Mn2 O3 2.023(4) 4_656 ?
Mn2 O2 2.061(4) . ?
Mn2 O6 2.108(5) . ?
Mn2 O5 2.120(6) . ?
Mn2 O7X 2.177(11) . ?
Mn2 O8 2.180(5) . ?
Mn3 O3 1.852(4) . ?
Mn3 O2 1.882(4) . ?
Mn3 O10 1.962(4) . ?
Mn3 O12 1.972(4) . ?
Mn3 O11 2.170(4) . ?
Mn3 O9 2.231(4) . ?
O1 Mn1 1.896(3) 4_656 ?
O1 Mn1 1.963(3) 2_665 ?
O3 Mn2 2.023(4) 3_566 ?
O4 C1 1.288(7) . ?
O5 C11 1.250(8) . ?
O6 C6 1.250(8) . ?
O7E C1E 1.47(2) . ?
O7E H7E 0.8400 . ?
C1E C2E 1.544(15) . ?
C1E H1E1 0.9900 . ?
C1E H1E2 0.9900 . ?
C2E H2E1 0.9800 . ?
C2E H2E2 0.9800 . ?
C2E H2E3 0.9800 . ?
O8 C16 1.235(8) . ?
O9 C1 1.216(7) . ?
O10 C11 1.228(8) . ?
O11 C6 1.241(7) 3_566 ?
O12 C16 1.260(8) 3_566 ?
N1 C4 1.473(9) . ?
N1 C5 1.497(8) . ?
N1 C2 1.497(7) . ?
N1 C3 1.503(9) . ?
C1 C2 1.537(8) . ?
C2 H2A 0.9900 . ?
C2 H2B 0.9900 . ?
C3 H3A 0.9800 . ?
C3 H3B 0.9800 . ?
C3 H3C 0.9800 . ?
C4 H4A 0.9800 . ?
C4 H4B 0.9800 . ?
C4 H4C 0.9800 . ?
C5 H5A 0.9800 . ?
C5 H5B 0.9800 . ?
C5 H5C 0.9800 . ?
N2 C10 1.492(11) . ?
N2 C7 1.503(9) . ?
N2 C9 1.507(11) . ?
N2 C8 1.534(11) . ?
C6 O11 1.241(7) 4_656 ?
C6 C7 1.532(9) . ?
C7 H7A 0.9900 . ?
C7 H7B 0.9900 . ?
C8 H8A 0.9800 . ?
C8 H8B 0.9800 . ?
C8 H8C 0.9800 . ?
C9 H9A 0.9800 . ?
C9 H9B 0.9800 . ?
C9 H9C 0.9800 . ?
C10 H10A 0.9800 . ?
C10 H10B 0.9800 . ?
C10 H10C 0.9800 . ?
N3 C13 1.487(13) . ?
N3 C15 1.502(13) . ?
N3 C14 1.509(14) . ?
N3 C12 1.511(11) . ?
C11 C12 1.516(11) . ?
C12 H12A 0.9900 . ?
C12 H12B 0.9900 . ?
C13 H13A 0.9800 . ?
C13 H13B 0.9800 . ?
C13 H13C 0.9800 . ?
C14 H14A 0.9800 . ?
C14 H14B 0.9800 . ?
C14 H14C 0.9800 . ?
C15 H15A 0.9800 . ?
C15 H15B 0.9800 . ?
C15 H15C 0.9800 . ?
N4 C19 1.464(15) . ?
N4 C18 1.483(12) . ?
N4 C17 1.511(10) . ?
N4 C20 1.522(13) . ?
C16 O12 1.260(8) 4_656 ?
C16 C17 1.538(10) . ?
C17 H17A 0.9900 . ?
C17 H17B 0.9900 . ?
C18 H18A 0.9800 . ?
C18 H18B 0.9800 . ?
C18 H18C 0.9800 . ?
C19 H19A 0.9800 . ?
C19 H19B 0.9800 . ?
C19 H19C 0.9800 . ?
C20 H20A 0.9800 . ?
C20 H20B 0.9800 . ?
C20 H20C 0.9800 . ?
Mn4 O15 1.858(4) . ?
Mn4 O14 1.863(4) . ?
Mn4 O13 1.885(3) 4_645 ?
Mn4 O13 1.917(3) 2_755 ?
Mn4 O13 1.947(3) . ?
Mn4 O16 1.948(3) . ?
Mn4 Mn6 2.7545(12) . ?
Mn4 Mn4 2.8396(13) 4_645 ?
Mn4 Mn4 2.8396(13) 3_665 ?
Mn4 Mn4 2.9541(16) 2_755 ?
Mn5 O14 1.977(4) . ?
Mn5 O15 2.000(4) 3_665 ?
Mn5 O20 2.072(5) . ?
Mn5 O17 2.130(5) . ?
Mn5 O18 2.149(4) . ?
Mn6 O14 1.872(3) . ?
Mn6 O15 1.875(4) . ?
Mn6 O24 1.962(4) . ?
Mn6 O22 1.972(4) . ?
Mn6 O21 2.227(4) . ?
Mn6 O23 2.235(4) . ?
O13 Mn4 1.885(3) 3_665 ?
O13 Mn4 1.917(3) 2_755 ?
O15 Mn5 2.000(4) 4_645 ?
O16 C21 1.272(7) . ?
O17 C31 1.226(7) . ?
O18 C26 1.241(7) . ?
O19E C3E 1.511(11) . ?
O19E H19E 0.8400 . ?
C3E C4E 1.427(16) . ?
C3E H3E1 0.9900 . ?
C3E H3E2 0.9900 . ?
C4E H4E1 0.9800 . ?
C4E H4E2 0.9800 . ?
C4E H4E3 0.9800 . ?
O20 C36 1.230(8) 3_665 ?
O21 C21 1.231(8) . ?
O22 C31 1.256(7) . ?
O23 C26 1.245(7) . ?
O24 C36 1.274(8) . ?
N1B C23 1.502(10) . ?
N1B C24 1.513(11) . ?
N1B C25 1.519(10) . ?
N1B C22 1.540(8) . ?
C21 C22 1.524(8) . ?
C22 H22A 0.9900 . ?
C22 H22B 0.9900 . ?
C23 H23A 0.9800 . ?
C23 H23B 0.9800 . ?
C23 H23C 0.9800 . ?
C24 H24A 0.9800 . ?
C24 H24B 0.9800 . ?
C24 H24C 0.9800 . ?
C25 H25A 0.9800 . ?
C25 H25B 0.9800 . ?
C25 H25C 0.9800 . ?
N6 C30 1.449(11) . ?
N6 C28 1.478(12) . ?
N6 C27 1.506(9) . ?
N6 C29 1.524(10) . ?
C26 C27 1.521(9) . ?
C27 H27A 0.9900 . ?
C27 H27B 0.9900 . ?
C28 H28A 0.9800 . ?
C28 H28B 0.9800 . ?
C28 H28C 0.9800 . ?
C29 H29A 0.9800 . ?
C29 H29B 0.9800 . ?
C29 H29C 0.9800 . ?
C30 H30A 0.9800 . ?
C30 H30B 0.9800 . ?
C30 H30C 0.9800 . ?
N7 C32 1.483(9) . ?
N7 C34 1.501(10) . ?
N7 C35 1.515(10) . ?
N7 C33 1.517(11) . ?
C31 C32 1.547(8) . ?
C32 H32A 0.9900 . ?
C32 H32B 0.9900 . ?
C33 H33A 0.9800 . ?
C33 H33B 0.9800 . ?
C33 H33C 0.9800 . ?
C34 H34A 0.9800 . ?
C34 H34B 0.9800 . ?
C34 H34C 0.9800 . ?
C35 H35A 0.9800 . ?
C35 H35B 0.9800 . ?
C35 H35C 0.9800 . ?
N8 C39 1.439(12) . ?
N8 C38 1.469(13) . ?
N8 C40 1.501(11) . ?
N8 C37 1.537(10) . ?
C36 O20 1.230(8) 4_645 ?
C36 C37 1.504(9) . ?
C37 H37A 0.9900 . ?
C37 H37B 0.9900 . ?
C38 H38A 0.9800 . ?
C38 H38B 0.9800 . ?
C38 H38C 0.9800 . ?
C39 H39A 0.9800 . ?
C39 H39B 0.9800 . ?
C39 H39C 0.9800 . ?
C40 H40A 0.9800 . ?
C40 H40B 0.9800 . ?
C40 H40C 0.9800 . ?
P1 F2 1.579(4) . ?
P1 F3 1.584(5) . ?
P1 F5 1.586(5) . ?
P1 F4 1.588(4) . ?
P1 F1 1.594(4) . ?
P1 F6 1.606(5) . ?
P2 F11 1.543(7) . ?
P2 F12 1.545(8) . ?
P2 F8 1.578(7) . ?
P2 F9 1.579(7) . ?
P2 F7 1.585(5) . ?
P2 F10 1.593(7) . ?
P3 F18 1.571(7) . ?
P3 F17 1.572(7) . ?
P3 F13 1.581(6) . ?
P3 F16 1.583(6) . ?
P3 F14 1.595(6) . ?
P3 F15 1.624(7) . ?
P4 F21 1.526(8) . ?
P4 F22 1.554(9) . ?
P4 F23 1.556(10) . ?
P4 F19 1.559(11) . ?
P4 F20 1.600(10) . ?
P4 F24 1.617(12) . ?
P5 F29 1.491(8) . ?
P5 F28 1.493(9) . ?
P5 F26 1.509(7) . ?
P5 F30 1.546(9) . ?
P5 F27 1.568(7) . ?
P5 F25 1.590(5) . ?
P6A F33 1.385(10) . ?
P6A F31 1.406(9) . ?
P6A F32 1.508(9) . ?
P6A F34A 1.534(10) . ?
P6A F35A 1.567(12) . ?
P6A F36A 1.572(12) . ?
P6B F31 1.313(10) . ?
P6B F33 1.411(9) . ?
P6B F32 1.416(10) . ?
P6B F36B 1.503(16) . ?
P6B F35B 1.586(14) . ?
P6B F34B 1.588(16) . ?
P7 F37 1.569(11) 2_655 ?
P7 F37 1.569(11) . ?
P7 F39 1.572(13) . ?
P7 F39 1.572(13) 2_655 ?
P7 F38 1.573(12) 2_655 ?
P7 F38 1.573(12) . ?
N1S C1S 1.116(15) . ?
C1S C2S 1.468(16) . ?
C2S H2S1 0.9800 . ?
C2S H2S2 0.9800 . ?
C2S H2S3 0.9800 . ?
N2S C3S 1.229(15) . ?
C3S C4S 1.343(18) . ?
C4S H4S1 0.9800 . ?
C4S H4S2 0.9800 . ?
C4S H4S3 0.9800 . ?
N3S C5S 1.063(17) . ?
C5S C6S 1.402(16) . ?
C6S H6S1 0.9800 . ?
C6S H6S2 0.9800 . ?
C6S H6S3 0.9800 . ?
O1S C7S 1.525(17) . ?
O1S H1S1 0.8400 . ?
C7S C8S 1.495(19) . ?
C7S H7S1 0.9900 . ?
C7S H7S2 0.9900 . ?
C8S H8S1 0.9800 . ?
C8S H8S2 0.9800 . ?
C8S H8S3 0.9800 . ?
